data_2101109
loop_
_publ_author_name
'Ozeki, T.'
'Yamase, T.'

_publ_section_title
;
 Effect of lanthanide contraction on the structures of the
 decatungstolanthanoate anions in
 K~3~Na~4~H~2~[LnW~10~O~36~].<i>n</i>H~2~O (Ln = Pr, Nd, Sm, Gd, Tb,
 Dy) crystals
;
_journal_issue 2
_journal_name_full 'Acta Crystallographica Section B'
_journal_page_first 128
_journal_page_last 134
_journal_paper_doi 10.1107/S0108768193011553
_journal_volume 50
_journal_year 1994
_chemical_formula_sum 'Dy H44 K3 Na4 O57 W10'
_chemical_formula_weight 3166.6
_space_group_IT_number 14
_space_group_name_Hall '-P 2yn'
_space_group_name_H-M_alt 'P 1 21/n 1'
_symmetry_cell_setting monoclinic
_symmetry_space_group_name_Hall '-P 2yn'
_symmetry_space_group_name_H-M 'P 1 21/n 1'
_cell_angle_alpha 90
_cell_angle_beta 96.36(2)
_cell_angle_gamma 90
_cell_formula_units_Z 4
_cell_length_a 29.816(6)
_cell_length_b 16.097(4)
_cell_length_c 11.443(2)
_cell_volume 5458(2)
_diffrn_radiation_type Mo
_diffrn_radiation_wavelength 0.71069
_exptl_absorpt_coefficient_mu 22.7
_exptl_crystal_density_diffrn 3.85
_exptl_crystal_F_000 5628
_cod_data_source_file as0653.cif
_cod_data_source_block as0653c
_cod_original_formula_sum 'H44 Dy1 K3 Na4 O57 W10'
_cod_database_code 2101109

loop_
_space_group_symop_id
_space_group_symop_operation_xyz
1 x,y,z
2 -x+1/2,y+1/2,-z+1/2
3 -x,-y,-z
4 x+1/2,-y+1/2,z+1/2

loop_
_atom_site_label
_atom_site_fract_x
_atom_site_fract_y
_atom_site_fract_z
W0 .58770(4) .20391(9) .45950(10)
W1 .66525(5) .08732(8) .61840(10)
W2 .67230(4) .28847(8) .63490(10)
W3 .67198(4) .30084(8) .35160(10)
W4 .66576(5) .09909(8) .33480(10)
W5 .95575(4) .17359(8) .58070(10)
W6 .87265(4) .17299(8) .75208(10)
W7 .87286(5) .03421(7) .54380(10)
W8 .87629(4) .18090(8) .34942(10)
W9 .87664(4) .32059(8) .55780(10)
Dy .77255(5) .18305(9) .51450(10)
K1 .7789(3) -.0036(5) .7428(7)
K2 .7939(3) .3740(5) .2851(7)
K3 .9228(2) -.0686(4) .2922(6)
Na1 .2580(5) .2071(8) .4800(10)
Na2 .6219(4) .1850(9) .9100(10)
Na3 .7516(5) .0758(8) .0300(10)
Na4 .9978(6) .0650(10) .1240(10)
O1 .5288(7) .2100(10) .441(2)
O2 .6001(8) .1150(10) .567(2)
O3 .6060(7) .2800(10) .590(2)
O4 .6043(7) .2890(10) .361(2)
O5 .5991(8) .1240(10) .345(2)
O6 .6618(8) .0100(10) .718(2)
O7 .6707(8) .3620(10) .746(2)
O8 .6681(7) .3830(10) .250(2)
O9 .6587(7) .0290(10) .220(2)
O10 .6650(6) .1830(10) .716(2)
O11 .6706(7) .3630(10) .500(2)
O12 .6654(7) .2030(10) .247(2)
O13 .6591(7) .0280(10) .469(2)
O14 .6624(6) .1950(10) .4830(10)
O15 .7245(6) .0950(10) .617(2)
O16 .7313(6) .2690(10) .632(2)
O17 .7317(7) .2830(10) .385(2)
O18 .7251(7) .1060(10) .371(2)
O19 .8127(6) .1700(10) .704(2)
O20 .8115(7) .0520(10) .523(2)
O21 .8162(6) .1860(10) .352(2)
O22 .8160(6) .3090(10) .5370(10)
O23 .8781(7) .1710(10) .904(2)
O24 .8790(7) -.0730(10) .534(2)
O25 .8836(8) .184(2) .201(2)
O26 .8834(7) .4280(10) .562(2)
O27 .8773(7) .0540(10) .709(2)
O28 .8784(7) .0630(10) .383(2)
O29 .8813(7) .2980(10) .393(2)
O30 .8785(7) .2910(10) .721(2)
O31 .8783(7) .1750(10) .554(2)
O32 .9390(7) .1690(10) .740(2)
O33 .9422(7) .0580(10) .568(2)
O34 .9425(6) .1770(10) .4130(10)
O35 .9424(7) .2900(10) .581(2)
O36 1.0136(7) .1730(10) .598(2)
O37 .7487(7) .1670(10) .867(2)
O38 .2538(7) .0690(10) .542(2)
O39 .7543(7) .2030(10) .150(2)
O40 .7692(8) .0100(10) .211(2)
O41 .2611(8) .0570(10) .053(2)
O42 .0780(8) .0470(10) .115(2)
O43 .0034(9) .094(2) .898(2)
O44 .6698(8) .0750(10) .986(2)
O45 .2848(8) .1410(10) .314(2)
O46 .9958(7) .0460(10) .322(2)
O47 .9200(8) .035(2) .097(2)
O48 .1758(9) .211(2) .492(2)
O49 .8208(8) .034(3) .966(2)
O50 .0719(10) .209(2) .316(2)
O51 .5789(9) .207(2) .085(2)
O52 .3333(8) .184(2) .578(2)
O53 .9670(10) .213(3) .094(3)
O54 .4949(9) .205(2) .821(2)
O55 .5740(10) .069(2) .829(3)
O56 .495(2) .050(3) .850(4)
O57 .455(2) .124(3) .340(4)

loop_
_geom_angle_atom_site_label_1
_geom_angle_atom_site_label_2
_geom_angle_atom_site_label_3
_geom_angle
O16 Dy O21 142.7(7)
O16 Dy O22 75.7(6)
O16 Dy O19 76.9(6)
O16 Dy O15 72.1(6)
O16 Dy O18 112.9(7)
O16 Dy O20 140.2(6)
O16 Dy O17 72.7(6)
O21 Dy O22 74.6(6)
O21 Dy O19 116.8(6)
O21 Dy O15 142.7(7)
O21 Dy O18 78.8(7)
O21 Dy O20 75.1(7)
O21 Dy O17 78.1(7)
O22 Dy O19 76.4(6)
O22 Dy O15 141.8(6)
O22 Dy O18 141.3(6)
O22 Dy O20 118.9(6)
O22 Dy O17 74.7(6)
O19 Dy O15 76.7(6)
O19 Dy O18 141.6(7)
O19 Dy O20 72.1(6)
O19 Dy O17 142.1(6)
O15 Dy O18 72.1(6)
O15 Dy O20 77.1(6)
O15 Dy O17 113.5(6)
O18 Dy O20 79.6(6)
O18 Dy O17 72.7(6)
O20 Dy O17 144.5(6)
O1 W0 O5 102.0(10)
O1 W0 O4 102.2(9)
O1 W0 O2 104.0(10)
O1 W0 O3 104.5(9)
O1 W0 O14 179.4(9)
O5 W0 O4 90.0(8)
O5 W0 O2 84.4(9)
O5 W0 O3 154.4(7)
O5 W0 O14 77.5(8)
O4 W0 O2 153.6(9)
O4 W0 O3 86.1(8)
O4 W0 O14 78.1(8)
O2 W0 O3 87.6(8)
O2 W0 O14 75.5(8)
O3 W0 O14 76.0(8)
O6 W1 O15 101.0(10)
O6 W1 O10 101.1(9)
O6 W1 O13 103.2(9)
O6 W1 O2 103.0(10)
O6 W1 O14 174.3(9)
O15 W1 O10 91.0(8)
O15 W1 O13 91.3(8)
O15 W1 O2 155.3(9)
O15 W1 O14 84.4(7)
O10 W1 O13 154.7(8)
O10 W1 O2 85.6(8)
O10 W1 O14 77.7(7)
O13 W1 O2 81.8(8)
O13 W1 O14 77.4(7)
O2 W1 O14 71.0(8)
O7 W2 O16 103.7(9)
O7 W2 O10 103.3(9)
O7 W2 O11 99.2(9)
O7 W2 O3 97.3(9)
O7 W2 O14 171.0(9)
O16 W2 O10 91.0(8)
O16 W2 O11 92.0(8)
O16 W2 O3 159.0(8)
O16 W2 O14 85.3(7)
O10 W2 O11 155.9(7)
O10 W2 O3 84.4(8)
O10 W2 O14 77.0(9)
O11 W2 O3 84.3(8)
O11 W2 O14 79.5(7)
O3 W2 O14 73.7(7)
O8 W3 O17 104.8(9)
O8 W3 O12 101.9(8)
O8 W3 O11 100.2(8)
O8 W3 O4 96.3(9)
O8 W3 O14 169.2(8)
O17 W3 O12 91.7(8)
O17 W3 O11 90.7(8)
O17 W3 O4 158.8(8)
O17 W3 O14 86.0(7)
O12 W3 O11 156.3(8)
O12 W3 O4 85.7(8)
O12 W3 O14 78.1(7)
O11 W3 O4 83.6(8)
O11 W3 O14 78.6(7)
O4 W3 O14 72.9(7)
O9 W4 O18 104.7(9)
O9 W4 O12 100.4(8)
O9 W4 O13 101.5(8)
O9 W4 O5 97.8(9)
O9 W4 O14 170.6(8)
O18 W4 O12 90.7(8)
O18 W4 O13 92.3(8)
O18 W4 O5 157.5(9)
O18 W4 O14 84.8(7)
O12 W4 O13 156.3(8)
O12 W4 O5 84.8(8)
O12 W4 O14 78.8(7)
O13 W4 O5 83.5(8)
O13 W4 O14 78.1(7)
O5 W4 O14 72.7(7)
O36 W5 O33 102.0(10)
O36 W5 O32 104.7(9)
O36 W5 O34 101.9(8)
O36 W5 O35 102.0(10)
O36 W5 O31 178.7(8)
O33 W5 O32 87.4(9)
O33 W5 O34 86.1(8)
O33 W5 O35 155.9(8)
O33 W5 O31 78.4(8)
O32 W5 O34 153.3(8)
O32 W5 O35 87.9(8)
O32 W5 O31 76.6(7)
O34 W5 O35 87.6(8)
O34 W5 O31 76.8(7)
O35 W5 O31 77.5(8)
O23 W6 O19 106.5(9)
O23 W6 O30 101.8(9)
O23 W6 O27 102.9(9)
O23 W6 O32 94.9(9)
O23 W6 O31 170.4(8)
O19 W6 O30 94.4(8)
O19 W6 O27 89.6(8)
O19 W6 O32 158.2(8)
O19 W6 O31 83.1(7)
O30 W6 O27 152.6(7)
O30 W6 O32 85.0(9)
O30 W6 O31 77.7(8)
O27 W6 O32 81.5(9)
O27 W6 O31 75.9(7)
O32 W6 O31 75.5(7)
O24 W7 O20 104.7(9)
O24 W7 O28 99.3(9)
O24 W7 O27 103.4(9)
O24 W7 O33 94.6(9)
O24 W7 O31 169.7(8)
O20 W7 O28 91.6(8)
O20 W7 O27 93.6(8)
O20 W7 O33 160.6(8)
O20 W7 O31 85.3(8)
O28 W7 O27 154.6(8)
O28 W7 O33 84.0(8)
O28 W7 O31 77.9(7)
O27 W7 O33 83.0(8)
O27 W7 O31 77.7(7)
O33 W7 O31 75.3(7)
O25 W8 O21 104.5(9)
O25 W8 O28 103.0(10)
O25 W8 O29 102.0(10)
O25 W8 O34 97.5(9)
O25 W8 O31 171.2(9)
O21 W8 O28 92.8(9)
O21 W8 O29 90.2(9)
O21 W8 O34 158.0(7)
O21 W8 O31 84.3(7)
O28 W8 O29 153.8(7)
O28 W8 O34 83.4(8)
O28 W8 O31 76.4(7)
O29 W8 O34 84.1(8)
O29 W8 O31 78.0(7)
O34 W8 O31 73.8(7)
O26 W9 O22 103.0(10)
O26 W9 O30 103.2(9)
O26 W9 O29 100.9(9)
O26 W9 O35 97.5(9)
O26 W9 O31 172.1(8)
O22 W9 O30 91.3(8)
O22 W9 O29 91.8(8)
O22 W9 O35 159.9(8)
O22 W9 O31 85.3(8)
O30 W9 O29 154.4(8)
O30 W9 O35 83.5(8)
O30 W9 O31 76.9(8)
O29 W9 O35 84.9(8)
O29 W9 O31 78.0(8)
O35 W9 O31 74.6(7)
W0 O2 W1 118.0(10)
W0 O3 W2 115.0(10)
W0 O4 W3 115.0(10)
W0 O5 W4 115.0(10)
W1 O10 W2 114.7(9)
W2 O11 W3 111.3(9)
W4 O12 W3 112.2(9)
W1 O13 W4 114.0(10)
W0 O14 W1 95.3(7)
W0 O14 W2 95.2(7)
W0 O14 W3 93.8(6)
W0 O14 W4 94.6(6)
W2 O14 W1 89.5(6)
W3 O14 W1 170.9(9)
W4 O14 W1 89.6(6)
W2 O14 W3 89.5(6)
W2 O14 W4 170.2(9)
W3 O14 W4 89.8(6)
W1 O15 Dy 134.0(9)
W2 O16 Dy 133.1(9)
W3 O17 Dy 131.0(10)
W4 O18 Dy 134.0(10)
W6 O19 Dy 131.1(9)
W7 O20 Dy 127.4(9)
W8 O21 Dy 130.1(9)
W9 O22 Dy 128.0(10)
W7 O27 W6 114.0(10)
W8 O28 W7 115.0(10)
W9 O29 W8 114.0(10)
W9 O30 W6 115.0(10)
W6 O31 W5 92.9(7)
W7 O31 W5 93.5(7)
W5 O31 W8 92.9(7)
W5 O31 W9 91.8(7)
W7 O31 W6 91.2(7)
W6 O31 W8 174.0(10)
W6 O31 W9 89.5(7)
W7 O31 W8 89.7(7)
W7 O31 W9 175.0(10)
W9 O31 W8 89.0(7)
W5 O32 W6 115.0(9)
W5 O33 W7 113.0(10)
W5 O34 W8 116.5(9)
W5 O35 W9 116.0(10)

loop_
_geom_bond_atom_site_label_1
_geom_bond_atom_site_label_2
_geom_bond_distance
Dy O15 2.41(2)
Dy O16 2.37(2)
Dy O17 2.41(2)
Dy O18 2.39(2)
Dy O19 2.37(2)
Dy O20 2.41(2)
Dy O21 2.38(2)
Dy O22 2.41(2)
W0 O1 1.75(2)
W5 O36 1.71(2)
W1 O6 1.69(2)
W2 O7 1.74(2)
W3 O8 1.75(2)
W4 O9 1.73(2)
W6 O23 1.73(2)
W7 O24 1.73(2)
W8 O25 1.73(2)
W9 O26 1.73(2)
W0 O2 1.89(2)
W0 O3 1.96(2)
W0 O4 1.88(2)
W0 O5 1.89(2)
W5 O32 1.94(2)
W5 O33 1.90(2)
W5 O34 1.91(2)
W5 O35 1.92(2)
W1 O2 2.02(2)
W2 O3 1.99(2)
W3 O4 2.04(2)
W4 O5 2.05(2)
W6 O32 2.00(2)
W7 O33 2.09(2)
W8 O34 2.03(2)
W9 O35 2.01(2)
W1 O10 1.90(2)
W1 O13 1.95(2)
W2 O10 1.96(2)
W2 O11 1.95(2)
W3 O11 1.98(2)
W3 O12 1.97(2)
W4 O12 1.95(2)
W4 O13 1.94(2)
W6 O27 1.98(2)
W6 O30 1.94(2)
W7 O27 1.91(2)
W7 O28 1.92(2)
W8 O28 1.93(2)
W8 O29 1.96(2)
W9 O29 1.94(2)
W9 O30 1.92(2)
W1 O15 1.77(2)
W2 O16 1.79(2)
W3 O17 1.80(2)
W4 O18 1.78(2)
W6 O19 1.81(2)
W7 O20 1.84(2)
W8 O21 1.80(2)
W9 O22 1.81(2)
W0 O14 2.22(2)
W5 O31 2.29(2)
W1 O14 2.32(2)
W2 O14 2.30(2)
W3 O14 2.31(2)
W4 O14 2.30(2)
W6 O31 2.30(2)
W7 O31 2.28(2)
W8 O31 2.33(2)
W9 O31 2.34(2)
O15 O16 2.81(2)
O16 O17 2.84(2)
O17 O18 2.85(3)
O18 O15 2.82(3)
O19 O20 2.81(3)
O20 O21 2.92(3)
O21 O22 2.90(3)
O22 O19 2.95(3)
Dy W1 3.856(2)
Dy W2 3.824(2)
Dy W3 3.850(2)
Dy W4 3.840(2)
Dy W6 3.812(2)
Dy W7 3.818(2)
Dy W8 3.799(2)
Dy W9 3.800(2)
W0 W1 3.354(2)
W0 W2 3.336(2)
W0 W3 3.311(2)
W0 W4 3.322(2)
W5 W6 3.326(2)
W5 W7 3.330(2)
W5 W8 3.353(2)
W5 W9 3.331(2)
W1 W2 3.249(2)
W2 W3 3.248(2)
W3 W4 3.257(2)
W4 W1 3.253(2)
W6 W7 3.267(2)
W7 W8 3.253(2)
W8 W9 3.277(2)
W9 W6 3.265(2)
